data_4328735
loop_
_publ_author_name
'Chao Fang'
'Qi-Kui Liu'
'Jian-Ping Ma'
'Yu-Bin Dong'

_publ_section_title
;
 Independent 1D Nanosized Metal-Organic Tube: Anion Exchange, Separation,
 and Anion-Responsive Luminescence
;
_journal_name_full 'Inorganic Chemistry'
_journal_page_first 3923
_journal_page_last 3925
_journal_paper_doi 10.1021/ic201765u
_journal_volume 51
_journal_year 2012
_chemical_formula_sum 'C53 H50 Ag2 F12 N8 O2 Sb2'
_chemical_formula_weight 1518.25
_chemical_name_systematic
; 
 ? 
;
_space_group_IT_number 68
_symmetry_cell_setting orthorhombic
_symmetry_space_group_name_Hall '-C 2a 2ac'
_symmetry_space_group_name_H-M 'C c c a :2'
_atom_sites_solution_hydrogens geom
_atom_sites_solution_primary direct
_atom_sites_solution_secondary difmap
_audit_creation_method SHELXL-97
_cell_angle_alpha 90.00
_cell_angle_beta 90.00
_cell_angle_gamma 90.00
_cell_formula_units_Z 8
_cell_length_a 24.238(4)
_cell_length_b 30.052(6)
_cell_length_c 15.646(3)
_cell_measurement_reflns_used 5001
_cell_measurement_temperature 293(2)
_cell_measurement_theta_max 22.928
_cell_measurement_theta_min 2.515
_cell_volume 11397(4)
_computing_cell_refinement 'Bruker SMART'
_computing_data_collection 'Bruker SMART'
_computing_data_reduction 'Bruker SAINT'
_computing_molecular_graphics 'Bruker SHELXTL'
_computing_publication_material 'Bruker SHELXTL'
_computing_structure_refinement 'SHELXL-97 (Sheldrick, 1997)'
_computing_structure_solution 'SHELXS-97 (Sheldrick, 1990)'
_diffrn_ambient_temperature 293(2)
_diffrn_measured_fraction_theta_full 1.000
_diffrn_measured_fraction_theta_max 1.000
_diffrn_measurement_device_type 'CCD area detector'
_diffrn_measurement_method 'phi and omega scans'
_diffrn_radiation_monochromator graphite
_diffrn_radiation_source 'fine-focus sealed tube'
_diffrn_radiation_type MoK\a
_diffrn_radiation_wavelength 0.71073
_diffrn_reflns_av_R_equivalents 0.0651
_diffrn_reflns_av_sigmaI/netI 0.0538
_diffrn_reflns_limit_h_max 29
_diffrn_reflns_limit_h_min -27
_diffrn_reflns_limit_k_max 29
_diffrn_reflns_limit_k_min -36
_diffrn_reflns_limit_l_max 19
_diffrn_reflns_limit_l_min -18
_diffrn_reflns_number 28358
_diffrn_reflns_theta_full 25.60
_diffrn_reflns_theta_max 25.60
_diffrn_reflns_theta_min 1.36
_exptl_absorpt_coefficient_mu 1.702
_exptl_absorpt_correction_T_max 0.8219
_exptl_absorpt_correction_T_min 0.6855
_exptl_absorpt_correction_type multi-scan
_exptl_absorpt_process_details sadabs
_exptl_crystal_colour colourless
_exptl_crystal_density_diffrn 1.770
_exptl_crystal_description block
_exptl_crystal_F_000 5952
_exptl_crystal_size_max 0.24
_exptl_crystal_size_mid 0.22
_exptl_crystal_size_min 0.12
_refine_diff_density_max 0.876
_refine_diff_density_min -0.406
_refine_diff_density_rms 0.102
_refine_ls_extinction_method none
_refine_ls_goodness_of_fit_ref 0.993
_refine_ls_hydrogen_treatment constr
_refine_ls_matrix_type full
_refine_ls_number_parameters 391
_refine_ls_number_reflns 5374
_refine_ls_number_restraints 22
_refine_ls_restrained_S_all 1.057
_refine_ls_R_factor_all 0.1025
_refine_ls_R_factor_gt 0.0502
_refine_ls_shift/su_max 0.012
_refine_ls_shift/su_mean 0.001
_refine_ls_structure_factor_coef Fsqd
_refine_ls_weighting_details 'calc w=1/[\s^2^(Fo^2^)+(0.0856P)^2^+0.0000P] where P=(Fo^2^+2Fc^2^)/3'
_refine_ls_weighting_scheme calc
_refine_ls_wR_factor_gt 0.1288
_refine_ls_wR_factor_ref 0.1621
_reflns_number_gt 2902
_reflns_number_total 5374
_reflns_threshold_expression >2sigma(I)
_cod_data_source_file ic201765u_si_002_3.cif
_cod_data_source_block 3
_cod_original_cell_volume 11396(4)
_cod_original_sg_symbol_H-M 'C c c a'
_cod_database_code 4328735

loop_
_symmetry_equiv_pos_as_xyz
'x, y, z'
'-x+1/2, -y, z'
'-x, y, -z+1/2'
'x+1/2, -y, -z+1/2'
'x+1/2, y+1/2, z'
'-x+1, -y+1/2, z'
'-x+1/2, y+1/2, -z+1/2'
'x+1, -y+1/2, -z+1/2'
'-x, -y, -z'
'x-1/2, y, -z'
'x, -y, z-1/2'
'-x-1/2, y, z-1/2'
'-x+1/2, -y+1/2, -z'
'x, y+1/2, -z'
'x+1/2, -y+1/2, z-1/2'
'-x, y+1/2, z-1/2'

loop_
_atom_site_label
_atom_site_type_symbol
_atom_site_fract_x
_atom_site_fract_y
_atom_site_fract_z
_atom_site_U_iso_or_equiv
_atom_site_adp_type
_atom_site_occupancy
_atom_site_symmetry_multiplicity
_atom_site_calc_flag
_atom_site_refinement_flags
_atom_site_disorder_assembly
_atom_site_disorder_group
Ag1 Ag 0.74261(4) 0.2500 0.7500 0.0739(3) Uani 1 2 d S . .
Ag2 Ag 0.5000 0.04925(3) 1.2500 0.0992(4) Uani 1 2 d S . .
C1 C 0.6533(3) 0.2005(3) 0.8675(4) 0.0633(19) Uani 1 1 d . . .
H1 H 0.6461 0.2295 0.8845 0.076 Uiso 1 1 calc R . .
C2 C 0.6257(3) 0.1659(2) 0.9085(4) 0.0602(18) Uani 1 1 d . . .
H2 H 0.6004 0.1724 0.9513 0.072 Uiso 1 1 calc R . .
C3 C 0.6354(3) 0.1220(2) 0.8869(4) 0.0565(17) Uani 1 1 d . . .
C4 C 0.6720(3) 0.1156(3) 0.8180(5) 0.073(2) Uani 1 1 d . . .
H4 H 0.6787 0.0871 0.7973 0.088 Uiso 1 1 calc R . .
C5 C 0.6977(3) 0.1513(3) 0.7817(5) 0.076(2) Uani 1 1 d . . .
H5 H 0.7226 0.1459 0.7377 0.091 Uiso 1 1 calc R . .
C6 C 0.6118(3) 0.0847(2) 0.9360(4) 0.0565(17) Uani 1 1 d . . .
C7 C 0.5666(3) 0.0907(3) 0.9876(5) 0.075(2) Uani 1 1 d . . .
H7 H 0.5481 0.1178 0.9863 0.090 Uiso 1 1 calc R . .
C8 C 0.5480(3) 0.0578(3) 1.0407(5) 0.083(3) Uani 1 1 d . . .
H8 H 0.5171 0.0629 1.0746 0.100 Uiso 1 1 calc R . .
C9 C 0.5747(3) 0.0168(3) 1.0447(4) 0.068(2) Uani 1 1 d . . .
C10 C 0.6176(4) 0.0101(3) 0.9887(5) 0.073(2) Uani 1 1 d . . .
H10 H 0.6345 -0.0176 0.9863 0.088 Uiso 1 1 calc R . .
C11 C 0.6362(3) 0.0435(3) 0.9363(4) 0.0664(19) Uani 1 1 d . . .
H11 H 0.6659 0.0381 0.9002 0.080 Uiso 1 1 calc R . .
C12 C 0.5579(4) -0.0188(3) 1.1041(6) 0.088(3) Uani 1 1 d . . .
H12 H 0.5682 -0.0478 1.0909 0.106 Uiso 1 1 calc R . .
C13 C 0.5243(6) -0.0516(3) 1.2282(8) 0.138(5) Uani 1 1 d . . .
H13A H 0.5267 -0.0786 1.1944 0.166 Uiso 1 1 calc R . .
H13B H 0.5545 -0.0519 1.2689 0.166 Uiso 1 1 calc R . .
C14 C 0.6214(5) 0.0732(3) 0.3061(8) 0.116(4) Uani 1 1 d . . .
H14 H 0.6291 0.0501 0.2684 0.139 Uiso 1 1 calc R . .
C15 C 0.6626(5) 0.0887(3) 0.3550(7) 0.106(3) Uani 1 1 d . . .
H15 H 0.6979 0.0772 0.3480 0.127 Uiso 1 1 calc R . .
C16 C 0.6539(4) 0.1218(3) 0.4163(6) 0.089(3) Uani 1 1 d . . .
C17 C 0.6008(4) 0.1388(3) 0.4186(7) 0.104(3) Uani 1 1 d . . .
H17 H 0.5920 0.1615 0.4566 0.124 Uiso 1 1 calc R . .
C18 C 0.5620(5) 0.1224(3) 0.3660(8) 0.113(4) Uani 1 1 d . . .
H18 H 0.5269 0.1349 0.3691 0.136 Uiso 1 1 calc R . .
C19 C 0.6976(4) 0.1374(3) 0.4739(6) 0.086(3) Uani 1 1 d . . .
C20 C 0.7396(4) 0.1099(4) 0.5027(7) 0.107(4) Uani 1 1 d . . .
H20 H 0.7400 0.0803 0.4853 0.129 Uiso 1 1 calc R . .
C21 C 0.7799(5) 0.1245(4) 0.5549(7) 0.108(4) Uani 1 1 d . . .
H21 H 0.8074 0.1048 0.5721 0.129 Uiso 1 1 calc R . .
C22 C 0.7814(4) 0.1681(4) 0.5838(6) 0.091(3) Uani 1 1 d . . .
C23 C 0.7396(4) 0.1965(3) 0.5556(5) 0.082(3) Uani 1 1 d . . .
H23 H 0.7394 0.2260 0.5735 0.098 Uiso 1 1 calc R . .
C24 C 0.6994(4) 0.1819(3) 0.5029(6) 0.082(3) Uani 1 1 d . . .
H24 H 0.6721 0.2017 0.4851 0.098 Uiso 1 1 calc R . .
C25 C 0.8258(4) 0.1827(4) 0.6407(7) 0.110(4) Uani 1 1 d . . .
H25 H 0.8593 0.1676 0.6384 0.132 Uiso 1 1 calc R . .
C26 C 0.8691(4) 0.2263(4) 0.7443(7) 0.124(5) Uani 1 1 d . . .
H26A H 0.8670 0.2117 0.7994 0.149 Uiso 1 1 calc R . .
H26B H 0.9030 0.2171 0.7165 0.149 Uiso 1 1 calc R . .
C27 C 0.5185(9) 0.8346(9) 0.1887(18) 0.144(9) Uani 0.50 1 d PDU A 1
H27A H 0.5212 0.8243 0.2466 0.216 Uiso 0.50 1 calc PR A 1
H27B H 0.4995 0.8128 0.1549 0.216 Uiso 0.50 1 calc PR A 1
H27C H 0.4985 0.8621 0.1872 0.216 Uiso 0.50 1 calc PR A 1
F1 F 0.7500 1.0000 0.3109(3) 0.0719(15) Uani 1 2 d S . .
F2 F 0.7500 1.0000 0.0720(4) 0.0848(18) Uani 1 2 d S . .
F3 F 0.67568(19) 0.98455(19) 0.1940(3) 0.1012(16) Uani 1 1 d . . .
F4 F 0.7312(2) 1.05972(15) 0.1945(3) 0.0928(15) Uani 1 1 d . . .
F5 F 0.5769(2) 0.25627(17) 0.0382(5) 0.131(2) Uani 1 1 d . . .
F6 F 0.5102(4) 0.1917(3) 0.0291(15) 0.292(10) Uani 1 1 d . . .
F7 F 0.493(2) 0.2159(12) 0.135(2) 0.145(17) Uani 0.25 1 d P B 1
F8 F 0.5030(13) 0.2147(12) -0.047(3) 0.149(16) Uani 0.25 1 d P C 1
F7' F 0.5000 0.2500 0.1542(13) 0.22(2) Uani 0.50 2 d SP C 2
F8' F 0.5000 0.2500 -0.0777(19) 0.173(10) Uani 0.50 2 d SP C 2
N1 N 0.6895(2) 0.1936(2) 0.8051(4) 0.0630(15) Uani 1 1 d . . .
N2 N 0.5307(4) -0.0127(2) 1.1711(5) 0.094(2) Uani 1 1 d . . .
N3 N 0.5700(4) 0.0891(2) 0.3088(6) 0.111(3) Uani 1 1 d . . .
N4 N 0.8213(3) 0.2137(3) 0.6914(5) 0.092(2) Uani 1 1 d . . .
O1 O 0.5749(9) 0.8416(9) 0.1534(16) 0.250(11) Uani 0.50 1 d PDU A 1
H1A H 0.5917 0.8181 0.1475 0.375 Uiso 0.50 1 d PR A 1
O2 O 0.5401(13) 0.7909(13) 0.21833(3) 0.333(18) Uani 0.50 1 d PDU D 2
H2A H 0.5275 0.7672 0.2514 0.499 Uiso 0.50 1 d PRD D 2
H2B H 0.5486 0.8219 0.2045 0.499 Uiso 0.50 1 d PRD D 2
Sb1 Sb 0.7500(13) 1.0000(13) 0.19116(3) 0.0597(2) Uani 1 2 d SR . .
Sb2 Sb 0.5000(13) 0.2500(13) 0.03985(3) 0.0794(3) Uani 1 2 d SR . .

loop_
_atom_site_aniso_label
_atom_site_aniso_U_11
_atom_site_aniso_U_22
_atom_site_aniso_U_33
_atom_site_aniso_U_23
_atom_site_aniso_U_13
_atom_site_aniso_U_12
Ag1 0.0662(5) 0.0876(7) 0.0678(6) 0.0099(4) 0.000 0.000
Ag2 0.1357(9) 0.0615(6) 0.1003(8) 0.000 0.0433(7) 0.000
C1 0.062(4) 0.068(5) 0.060(5) -0.009(4) 0.002(4) 0.009(4)
C2 0.057(4) 0.068(5) 0.055(4) 0.002(4) 0.005(3) 0.008(4)
C3 0.057(4) 0.066(5) 0.047(4) -0.005(3) -0.001(3) 0.009(3)
C4 0.081(5) 0.070(5) 0.068(5) -0.012(4) 0.018(4) 0.006(4)
C5 0.072(5) 0.088(7) 0.067(5) 0.002(5) 0.025(4) 0.010(5)
C6 0.061(4) 0.058(4) 0.050(4) -0.005(3) -0.001(4) 0.010(4)
C7 0.076(5) 0.067(6) 0.083(5) 0.013(4) 0.025(5) 0.017(4)
C8 0.078(5) 0.078(6) 0.094(7) 0.012(5) 0.031(5) 0.018(5)
C9 0.087(5) 0.062(5) 0.056(5) -0.003(4) 0.007(4) -0.001(4)
C10 0.090(6) 0.076(6) 0.054(4) -0.005(4) 0.011(4) 0.017(4)
C11 0.073(5) 0.067(5) 0.059(4) -0.002(4) 0.011(4) 0.008(4)
C12 0.131(8) 0.058(5) 0.076(6) 0.000(4) 0.015(6) 0.006(5)
C13 0.202(14) 0.053(6) 0.159(11) 0.014(6) 0.080(9) 0.009(7)
C14 0.117(9) 0.072(7) 0.159(11) -0.032(7) 0.074(8) -0.017(6)
C15 0.114(8) 0.073(7) 0.130(9) -0.011(6) 0.070(7) 0.013(6)
C16 0.110(8) 0.048(5) 0.108(7) 0.011(5) 0.058(6) 0.007(5)
C17 0.110(8) 0.057(6) 0.144(9) -0.014(6) 0.044(7) 0.006(6)
C18 0.109(8) 0.053(6) 0.178(11) -0.027(6) 0.061(8) -0.002(5)
C19 0.104(7) 0.064(6) 0.092(6) 0.020(5) 0.057(6) 0.017(6)
C20 0.127(10) 0.073(7) 0.122(9) 0.029(6) 0.070(8) 0.034(7)
C21 0.121(10) 0.101(9) 0.101(8) 0.044(7) 0.049(7) 0.051(7)
C22 0.098(7) 0.105(8) 0.072(6) 0.043(6) 0.044(6) 0.041(6)
C23 0.101(7) 0.077(6) 0.067(5) 0.018(5) 0.024(5) 0.030(5)
C24 0.099(7) 0.077(7) 0.070(6) 0.008(4) 0.024(5) 0.028(5)
C25 0.092(8) 0.154(11) 0.083(8) 0.058(7) 0.036(7) 0.047(8)
C26 0.068(5) 0.209(15) 0.095(7) 0.071(11) 0.008(6) 0.029(6)
C27 0.137(12) 0.129(12) 0.166(13) -0.021(9) -0.015(9) -0.020(9)
F1 0.087(4) 0.071(4) 0.057(3) 0.000 0.000 0.003(3)
F2 0.111(5) 0.085(4) 0.059(3) 0.000 0.000 -0.007(4)
F3 0.073(3) 0.129(4) 0.101(4) 0.020(3) -0.008(3) -0.015(3)
F4 0.131(4) 0.068(3) 0.080(3) 0.008(2) 0.022(3) 0.019(3)
F5 0.079(4) 0.088(4) 0.226(8) 0.004(4) -0.010(4) 0.000(3)
F6 0.152(8) 0.070(5) 0.65(3) 0.010(10) 0.188(13) 0.015(5)
F7 0.19(3) 0.11(2) 0.14(3) 0.03(2) -0.06(2) -0.09(3)
F8 0.13(2) 0.09(2) 0.23(4) -0.12(3) -0.06(3) 0.02(2)
F7' 0.11(2) 0.49(7) 0.045(10) 0.000 0.000 0.12(3)
F8' 0.20(3) 0.15(3) 0.16(2) 0.000 0.000 0.03(3)
N1 0.056(3) 0.074(4) 0.059(4) 0.003(3) 0.006(3) 0.005(3)
N2 0.140(7) 0.063(5) 0.079(5) 0.003(4) 0.037(5) 0.004(4)
N3 0.110(6) 0.060(5) 0.162(8) -0.023(5) 0.066(6) -0.017(4)
N4 0.073(5) 0.130(8) 0.073(5) 0.038(5) 0.019(4) 0.024(5)
O1 0.260(14) 0.247(14) 0.243(14) -0.036(10) 0.023(10) -0.001(10)
O2 0.33(2) 0.35(2) 0.323(19) -0.018(11) -0.017(11) 0.004(11)
Sb1 0.0619(4) 0.0600(4) 0.0573(4) 0.000 0.000 -0.0001(4)
Sb2 0.0779(5) 0.0591(5) 0.1013(7) 0.000 0.000 0.0038(4)

loop_
_atom_type_symbol
_atom_type_description
_atom_type_scat_dispersion_real
_atom_type_scat_dispersion_imag
_atom_type_scat_source
C C 0.0033 0.0016 'International Tables Vol C Tables 4.2.6.8 and 6.1.1.4'
H H 0.0000 0.0000 'International Tables Vol C Tables 4.2.6.8 and 6.1.1.4'
N N 0.0061 0.0033 'International Tables Vol C Tables 4.2.6.8 and 6.1.1.4'
F F 0.0171 0.0103 'International Tables Vol C Tables 4.2.6.8 and 6.1.1.4'
Ag Ag -0.8971 1.1015 'International Tables Vol C Tables 4.2.6.8 and 6.1.1.4'
Sb Sb -0.5866 1.5461 'International Tables Vol C Tables 4.2.6.8 and 6.1.1.4'
O O 0.0106 0.0060 'International Tables Vol C Tables 4.2.6.8 and 6.1.1.4'

loop_
_geom_angle_atom_site_label_1
_geom_angle_atom_site_label_2
_geom_angle_atom_site_label_3
_geom_angle
_geom_angle_site_symmetry_1
_geom_angle_site_symmetry_3
N1 Ag1 N1 111.9(3) 8_456 .
N1 Ag1 N4 104.8(3) 8_456 8_456
N1 Ag1 N4 130.0(2) . 8_456
N1 Ag1 N4 130.0(2) 8_456 .
N1 Ag1 N4 104.8(3) . .
N4 Ag1 N4 73.5(5) 8_456 .
N3 Ag2 N3 116.3(4) 1_556 3_656
N3 Ag2 N2 113.2(3) 1_556 .
N3 Ag2 N2 116.1(3) 3_656 .
N3 Ag2 N2 116.1(3) 1_556 3_657
N3 Ag2 N2 113.2(3) 3_656 3_657
N2 Ag2 N2 75.5(3) . 3_657
N1 C1 C2 122.6(7) . .
N1 C1 H1 118.7 . .
C2 C1 H1 118.7 . .
C3 C2 C1 121.3(7) . .
C3 C2 H2 119.4 . .
C1 C2 H2 119.4 . .
C2 C3 C4 115.0(7) . .
C2 C3 C6 122.1(6) . .
C4 C3 C6 122.7(7) . .
C5 C4 C3 119.9(7) . .
C5 C4 H4 120.0 . .
C3 C4 H4 120.0 . .
N1 C5 C4 124.5(7) . .
N1 C5 H5 117.8 . .
C4 C5 H5 117.8 . .
C7 C6 C11 117.3(7) . .
C7 C6 C3 121.2(6) . .
C11 C6 C3 121.3(6) . .
C8 C7 C6 121.8(7) . .
C8 C7 H7 119.1 . .
C6 C7 H7 119.1 . .
C7 C8 C9 120.9(7) . .
C7 C8 H8 119.5 . .
C9 C8 H8 119.5 . .
C10 C9 C8 116.9(7) . .
C10 C9 C12 120.3(8) . .
C8 C9 C12 122.8(8) . .
C11 C10 C9 121.5(8) . .
C11 C10 H10 119.3 . .
C9 C10 H10 119.3 . .
C10 C11 C6 121.3(7) . .
C10 C11 H11 119.3 . .
C6 C11 H11 119.3 . .
N2 C12 C9 124.6(8) . .
N2 C12 H12 117.7 . .
C9 C12 H12 117.7 . .
C13 C13 N2 113.2(11) 3_657 .
C13 C13 H13A 108.9 3_657 .
N2 C13 H13A 108.9 . .
C13 C13 H13B 108.9 3_657 .
N2 C13 H13B 108.9 . .
H13A C13 H13B 107.8 . .
N3 C14 C15 123.5(10) . .
N3 C14 H14 118.2 . .
C15 C14 H14 118.2 . .
C14 C15 C16 121.8(10) . .
C14 C15 H15 119.1 . .
C16 C15 H15 119.1 . .
C17 C16 C15 114.8(11) . .
C17 C16 C19 122.5(9) . .
C15 C16 C19 122.7(9) . .
C18 C17 C16 120.0(10) . .
C18 C17 H17 120.0 . .
C16 C17 H17 120.0 . .
C17 C18 N3 125.0(10) . .
C17 C18 H18 117.5 . .
N3 C18 H18 117.5 . .
C20 C19 C24 115.9(11) . .
C20 C19 C16 122.7(10) . .
C24 C19 C16 121.4(9) . .
C21 C20 C19 122.5(11) . .
C21 C20 H20 118.8 . .
C19 C20 H20 118.8 . .
C20 C21 C22 121.6(11) . .
C20 C21 H21 119.2 . .
C22 C21 H21 119.2 . .
C21 C22 C23 117.2(11) . .
C21 C22 C25 120.0(10) . .
C23 C22 C25 122.9(11) . .
C24 C23 C22 121.2(10) . .
C24 C23 H23 119.4 . .
C22 C23 H23 119.4 . .
C23 C24 C19 121.7(9) . .
C23 C24 H24 119.1 . .
C19 C24 H24 119.1 . .
N4 C25 C22 123.6(10) . .
N4 C25 H25 118.2 . .
C22 C25 H25 118.2 . .
C26 C26 N4 109.0(7) 8_456 .
C26 C26 H26A 109.9 8_456 .
N4 C26 H26A 109.9 . .
C26 C26 H26B 109.9 8_456 .
N4 C26 H26B 109.9 . .
H26A C26 H26B 108.3 . .
O1 C27 H2B 52.5 . .
H27A C27 H2B 61.8 . .
H27B C27 H2B 105.2 . .
H27C C27 H2B 145.0 . .
F8 F6 Sb2 64.7(8) . .
F6 F8 Sb2 68.7(19) . .
C1 N1 C5 116.5(7) . .
C1 N1 Ag1 122.1(5) . .
C5 N1 Ag1 121.1(5) . .
C12 N2 C13 116.5(7) . .
C12 N2 Ag2 136.1(6) . .
C13 N2 Ag2 105.9(6) . .
C14 N3 C18 114.7(10) . .
C14 N3 Ag2 119.7(7) . 1_554
C18 N3 Ag2 123.3(7) . 1_554
C25 N4 C26 119.1(9) . .
C25 N4 Ag1 131.9(8) . .
C26 N4 Ag1 107.2(7) . .
C27 O1 H1A 112.0 . .
C27 O1 H2B 35.2 . .
H1A O1 H2B 85.0 . .
H2A O2 H2B 156.9 . .
F4 Sb1 F4 176.7(3) 2_675 .
F4 Sb1 F3 89.8(17) 2_675 .
F4 Sb1 F3 90.1(15) . .
F4 Sb1 F3 90.2(15) 2_675 2_675
F4 Sb1 F3 89.7(17) . 2_675
F3 Sb1 F3 177.2(4) . 2_675
F4 Sb1 F2 91.6(13) 2_675 .
F4 Sb1 F2 91.6(13) . .
F3 Sb1 F2 91.4(10) . .
F3 Sb1 F2 91.4(10) 2_675 .
F4 Sb1 F1 88.4(12) 2_675 .
F4 Sb1 F1 88.4(12) . .
F3 Sb1 F1 88.6(10) . .
F3 Sb1 F1 88.6(10) 2_675 .
F2 Sb1 F1 180(3) . .
F8 Sb2 F8 76(4) . 6
F8 Sb2 F6 46.6(17) . .
F8 Sb2 F6 123(2) 6 .
F8 Sb2 F6 123(2) . 6
F8 Sb2 F6 46.6(18) 6 6
F6 Sb2 F6 169.1(15) . 6
F8 Sb2 F7' 142(3) . .
F8 Sb2 F7' 142(3) 6 .
F6 Sb2 F7' 95.5(15) . .
F6 Sb2 F7' 95.4(16) 6 .
F8 Sb2 F7 108(3) . .
F8 Sb2 F7 172(3) 6 .
F6 Sb2 F7 62.2(17) . .
F6 Sb2 F7 128(2) 6 .
F7' Sb2 F7 35.0(11) . .
F8 Sb2 F7 172(3) . 6
F8 Sb2 F7 107(3) 6 6
F6 Sb2 F7 129(2) . 6
F6 Sb2 F7 62.1(18) 6 6
F7' Sb2 F7 34.9(11) . 6
F7 Sb2 F7 70(2) . 6
F8 Sb2 F8' 38.1(18) . .
F8 Sb2 F8' 38.1(18) 6 .
F6 Sb2 F8' 84.6(14) . .
F6 Sb2 F8' 84.5(13) 6 .
F7' Sb2 F8' 180(3) . .
F7 Sb2 F8' 145(2) . .
F7 Sb2 F8' 145(2) 6 .
F8 Sb2 F5 88.3(17) . 6
F8 Sb2 F5 90.5(17) 6 6
F6 Sb2 F5 92.2(17) . 6
F6 Sb2 F5 87.7(15) 6 6
F7' Sb2 F5 90.8(11) . 6
F7 Sb2 F5 82.2(19) . 6
F7 Sb2 F5 99(2) 6 6
F8' Sb2 F5 89.2(10) . 6
F8 Sb2 F5 90.5(17) . .
F8 Sb2 F5 88.2(17) 6 .
F6 Sb2 F5 87.7(16) . .
F6 Sb2 F5 92.1(17) 6 .
F7' Sb2 F5 90.8(10) . .
F7 Sb2 F5 99.1(19) . .
F7 Sb2 F5 82.1(19) 6 .
F8' Sb2 F5 89.2(10) . .
F5 Sb2 F5 178.4(6) 6 .

loop_
_geom_bond_atom_site_label_1
_geom_bond_atom_site_label_2
_geom_bond_distance
_geom_bond_site_symmetry_2
Ag1 N1 2.296(6) 8_456
Ag1 N1 2.296(6) .
Ag1 N4 2.381(8) 8_456
Ag1 N4 2.381(8) .
Ag2 N3 2.271(9) 1_556
Ag2 N3 2.271(8) 3_656
Ag2 N2 2.356(7) .
Ag2 N2 2.356(7) 3_657
C1 N1 1.330(8) .
C1 C2 1.393(9) .
C1 H1 0.9300 .
C2 C3 1.382(9) .
C2 H2 0.9300 .
C3 C4 1.411(9) .
C3 C6 1.473(10) .
C4 C5 1.365(11) .
C4 H4 0.9300 .
C5 N1 1.336(10) .
C5 H5 0.9300 .
C6 C7 1.371(9) .
C6 C11 1.374(9) .
C7 C8 1.367(10) .
C7 H7 0.9300 .
C8 C9 1.391(10) .
C8 H8 0.9300 .
C9 C10 1.376(10) .
C9 C12 1.476(11) .
C10 C11 1.370(10) .
C10 H10 0.9300 .
C11 H11 0.9300 .
C12 N2 1.250(10) .
C12 H12 0.9300 .
C13 C13 1.36(2) 3_657
C13 N2 1.478(11) .
C13 H13A 0.9700 .
C13 H13B 0.9700 .
C14 N3 1.336(13) .
C14 C15 1.341(14) .
C14 H14 0.9300 .
C15 C16 1.396(12) .
C15 H15 0.9300 .
C16 C17 1.387(13) .
C16 C19 1.468(13) .
C17 C18 1.343(13) .
C17 H17 0.9300 .
C18 N3 1.356(11) .
C18 H18 0.9300 .
C19 C20 1.386(12) .
C19 C24 1.414(11) .
C20 C21 1.346(14) .
C20 H20 0.9300 .
C21 C22 1.386(14) .
C21 H21 0.9300 .
C22 C23 1.397(11) .
C22 C25 1.465(15) .
C23 C24 1.350(11) .
C23 H23 0.9300 .
C24 H24 0.9300 .
C25 N4 1.230(13) .
C25 H25 0.9300 .
C26 C26 1.43(2) 8_456
C26 N4 1.473(12) .
C26 H26A 0.9700 .
C26 H26B 0.9700 .
C27 O1 1.490(10) .
C27 H27A 0.9600 .
C27 H27B 0.9600 .
C27 H27C 0.9600 .
C27 H2B 0.8589 .
F1 Sb1 1.873(5) .
F2 Sb1 1.864(6) .
F3 Sb1 1.86(3) .
F4 Sb1 1.85(4) .
F5 Sb2 1.87(3) .
F6 F8 1.39(5) .
F6 Sb2 1.78(4) .
F7 Sb2 1.81(4) .
F8 Sb2 1.72(4) .
F7' Sb2 1.79(2) .
F8' Sb2 1.84(3) .
N3 Ag2 2.271(8) 1_554
O1 H1A 0.8200 .
O1 H2B 1.1827 .
O2 H2A 0.9317 .
O2 H2B 0.9784 .
Sb1 F4 1.85(4) 2_675
Sb1 F3 1.86(3) 2_675
Sb2 F8 1.73(3) 6
Sb2 F6 1.78(4) 6
Sb2 F7 1.81(4) 6
Sb2 F5 1.87(3) 6

loop_
_geom_hbond_atom_site_label_D
_geom_hbond_atom_site_label_H
_geom_hbond_atom_site_label_A
_geom_hbond_distance_DH
_geom_hbond_distance_HA
_geom_hbond_distance_DA
_geom_hbond_angle_DHA
_geom_hbond_site_symmetry_A
O2 H2A O2 0.93 1.83 2.65(7) 144.7 8_465
O2 H2A O2 0.93 2.45 3.13(7) 130.3 6_565

loop_
_geom_torsion_atom_site_label_1
_geom_torsion_atom_site_label_2
_geom_torsion_atom_site_label_3
_geom_torsion_atom_site_label_4
_geom_torsion
_geom_torsion_site_symmetry_1
_geom_torsion_site_symmetry_4
N1 C1 C2 C3 0.9(11) . .
C1 C2 C3 C4 -3.6(10) . .
C1 C2 C3 C6 172.6(6) . .
C2 C3 C4 C5 4.2(11) . .
C6 C3 C4 C5 -172.0(7) . .
C3 C4 C5 N1 -2.2(13) . .
C2 C3 C6 C7 20.5(10) . .
C4 C3 C6 C7 -163.5(7) . .
C2 C3 C6 C11 -155.3(7) . .
C4 C3 C6 C11 20.7(10) . .
C11 C6 C7 C8 3.4(12) . .
C3 C6 C7 C8 -172.6(7) . .
C6 C7 C8 C9 0.3(13) . .
C7 C8 C9 C10 -4.5(12) . .
C7 C8 C9 C12 176.8(8) . .
C8 C9 C10 C11 5.2(12) . .
C12 C9 C10 C11 -176.2(7) . .
C9 C10 C11 C6 -1.6(12) . .
C7 C6 C11 C10 -2.7(11) . .
C3 C6 C11 C10 173.2(7) . .
C10 C9 C12 N2 159.8(9) . .
C8 C9 C12 N2 -21.7(14) . .
N3 C14 C15 C16 3.2(18) . .
C14 C15 C16 C17 -3.7(14) . .
C14 C15 C16 C19 176.3(10) . .
C15 C16 C17 C18 1.8(14) . .
C19 C16 C17 C18 -178.1(9) . .
C16 C17 C18 N3 0.6(17) . .
C17 C16 C19 C20 148.2(9) . .
C15 C16 C19 C20 -31.7(13) . .
C17 C16 C19 C24 -32.3(12) . .
C15 C16 C19 C24 147.8(8) . .
C24 C19 C20 C21 -0.2(13) . .
C16 C19 C20 C21 179.4(9) . .
C19 C20 C21 C22 0.6(15) . .
C20 C21 C22 C23 -0.6(13) . .
C20 C21 C22 C25 179.9(9) . .
C21 C22 C23 C24 0.3(12) . .
C25 C22 C23 C24 179.8(8) . .
C22 C23 C24 C19 0.1(12) . .
C20 C19 C24 C23 -0.2(11) . .
C16 C19 C24 C23 -179.8(7) . .
C21 C22 C25 N4 -154.0(10) . .
C23 C22 C25 N4 26.5(14) . .
C2 C1 N1 C5 1.3(10) . .
C2 C1 N1 Ag1 -172.0(5) . .
C4 C5 N1 C1 -0.7(12) . .
C4 C5 N1 Ag1 172.8(6) . .
N1 Ag1 N1 C1 -58.9(5) 8_456 .
N4 Ag1 N1 C1 75.2(6) 8_456 .
N4 Ag1 N1 C1 155.9(5) . .
N1 Ag1 N1 C5 128.1(6) 8_456 .
N4 Ag1 N1 C5 -97.9(6) 8_456 .
N4 Ag1 N1 C5 -17.2(6) . .
C9 C12 N2 C13 -172.0(10) . .
C9 C12 N2 Ag2 -8.0(16) . .
C13 C13 N2 C12 -148.3(14) 3_657 .
C13 C13 N2 Ag2 43.2(18) 3_657 .
N3 Ag2 N2 C12 -65.9(11) 1_556 .
N3 Ag2 N2 C12 72.5(11) 3_656 .
N2 Ag2 N2 C12 -178.5(13) 3_657 .
N3 Ag2 N2 C13 99.2(8) 1_556 .
N3 Ag2 N2 C13 -122.4(8) 3_656 .
N2 Ag2 N2 C13 -13.4(7) 3_657 .
C15 C14 N3 C18 -0.6(16) . .
C15 C14 N3 Ag2 -164.2(9) . 1_554
C17 C18 N3 C14 -1.3(15) . .
C17 C18 N3 Ag2 161.6(8) . 1_554
C22 C25 N4 C26 -178.5(8) . .
C22 C25 N4 Ag1 18.7(15) . .
C26 C26 N4 C25 144.9(11) 8_456 .
C26 C26 N4 Ag1 -48.5(10) 8_456 .
N1 Ag1 N4 C25 -84.0(10) 8_456 .
N1 Ag1 N4 C25 52.4(9) . .
N4 Ag1 N4 C25 -179.7(11) 8_456 .
N1 Ag1 N4 C26 111.7(5) 8_456 .
N1 Ag1 N4 C26 -111.9(6) . .
N4 Ag1 N4 C26 16.1(4) 8_456 .
F6 F8 Sb2 F8 174(3) . 6
F6 F8 Sb2 F6 179(2) . 6
F6 F8 Sb2 F7' -6(4) . .
F6 F8 Sb2 F7 -13(3) . .
F6 F8 Sb2 F7 58(19) . 6
F6 F8 Sb2 F8' 174(3) . .
F6 F8 Sb2 F5 -94.7(18) . 6
F6 F8 Sb2 F5 86.3(17) . .
F8 F6 Sb2 F8 -7(4) . 6
F8 F6 Sb2 F6 -4(10) . 6
F8 F6 Sb2 F7' 177(2) . .
F8 F6 Sb2 F7 165(3) . .
F8 F6 Sb2 F7 -171(3) . 6
F8 F6 Sb2 F8' -3.5(18) . .
F8 F6 Sb2 F5 85.5(17) . 6
F8 F6 Sb2 F5 -92.9(18) . .
